data_7029601
loop_
_publ_author_name
'Fourmy, K\'evin'
'Mallet-Ladeira, Sonia'
'Dechy-Cabaret, Odile'
'Gouygou, Maryse'

_publ_section_title
;
 Platinum(ii)-phosphole complexes: synthesis and evaluation as enyne
 cycloisomerisation catalysts.
;
_journal_issue 18
_journal_name_full 'Dalton transactions (Cambridge, England : 2003)'
_journal_page_first 6728
_journal_page_last 6734
_journal_paper_doi 10.1039/c3dt53588f
_journal_volume 43
_journal_year 2014
_chemical_compound_source 'synthesis as described'
_chemical_formula_moiety 'C36 H26 Cl2 P2 Pt'
_chemical_formula_sum 'C36 H26 Cl2 P2 Pt'
_chemical_formula_weight 786.49
_chemical_name_systematic
;
 ?
;
_space_group_IT_number 14
_symmetry_cell_setting monoclinic
_symmetry_Int_Tables_number 14
_symmetry_space_group_name_Hall '-P 2yn'
_symmetry_space_group_name_H-M 'P 1 21/n 1'
_atom_sites_solution_hydrogens geom
_atom_sites_solution_primary direct
_atom_sites_solution_secondary difmap
_cell_angle_alpha 90
_cell_angle_beta 103.660(2)
_cell_angle_gamma 90
_cell_formula_units_Z 4
_cell_length_a 8.9972(5)
_cell_length_b 20.6666(12)
_cell_length_c 16.4344(9)
_cell_measurement_reflns_used 9785
_cell_measurement_temperature 180(2)
_cell_measurement_theta_max 30.5
_cell_measurement_theta_min 2.35
_cell_measurement_wavelength 0.71073
_cell_volume 2969.4(3)
_computing_cell_refinement 'APEX2 and SAINT (Bruker, 2006)'
_computing_data_collection 'APEX2 (Bruker, 2006)'
_computing_data_reduction 'SAINT (Bruker, 2006)'
_computing_molecular_graphics 'Ortep-3 for Windows (Farrugia, 1997)'
_computing_publication_material 'WinGX publication routines (Farrugia, 1999)'
_computing_structure_refinement 'SHELXL-97 (Sheldrick, 2008)'
_computing_structure_solution 'SHELXS-97 (Sheldrick, 2008)'
_diffrn_ambient_temperature 180(2)
_diffrn_measured_fraction_theta_full 0.999
_diffrn_measured_fraction_theta_max 0.999
_diffrn_measurement_device_type 'Bruker Kappa APEX II'
_diffrn_measurement_method \w-\f
_diffrn_radiation_monochromator graphite
_diffrn_radiation_probe x-ray
_diffrn_radiation_source 'fine-focus sealed tube'
_diffrn_radiation_type MoK\a
_diffrn_radiation_wavelength 0.71073
_diffrn_reflns_av_R_equivalents 0.0246
_diffrn_reflns_av_unetI/netI 0.0167
_diffrn_reflns_limit_h_max 12
_diffrn_reflns_limit_h_min -12
_diffrn_reflns_limit_k_max 29
_diffrn_reflns_limit_k_min -29
_diffrn_reflns_limit_l_max 23
_diffrn_reflns_limit_l_min -23
_diffrn_reflns_number 64977
_diffrn_reflns_theta_full 30.53
_diffrn_reflns_theta_max 30.53
_diffrn_reflns_theta_min 1.97
_diffrn_standards_decay_% 0
_diffrn_standards_interval_count 0
_diffrn_standards_interval_time 0
_diffrn_standards_number 0
_exptl_absorpt_coefficient_mu 5.039
_exptl_absorpt_correction_T_max 0.4940
_exptl_absorpt_correction_T_min 0.3950
_exptl_absorpt_correction_type multi-scan
_exptl_absorpt_process_details
;
        [c.f. r.h. blessing, acta cryst. (1995), a51, 33-38]
;
_exptl_crystal_colour colourless
_exptl_crystal_density_diffrn 1.759
_exptl_crystal_density_method 'not measured'
_exptl_crystal_description parallelepiped
_exptl_crystal_F_000 1536
_exptl_crystal_size_max 0.4
_exptl_crystal_size_mid 0.16
_exptl_crystal_size_min 0.14
_refine_diff_density_max 0.614
_refine_diff_density_min -0.519
_refine_diff_density_rms 0.072
_refine_ls_extinction_method none
_refine_ls_goodness_of_fit_ref 1.042
_refine_ls_hydrogen_treatment constr
_refine_ls_matrix_type full
_refine_ls_number_parameters 370
_refine_ls_number_reflns 9071
_refine_ls_number_restraints 0
_refine_ls_restrained_S_all 1.042
_refine_ls_R_factor_all 0.02
_refine_ls_R_factor_gt 0.0158
_refine_ls_shift/su_max 0.003
_refine_ls_shift/su_mean 0
_refine_ls_structure_factor_coef Fsqd
_refine_ls_weighting_details 'calc w=1/[\s^2^(Fo^2^)+(0.0142P)^2^+1.4889P] where P=(Fo^2^+2Fc^2^)/3'
_refine_ls_weighting_scheme calc
_refine_ls_wR_factor_gt 0.0337
_refine_ls_wR_factor_ref 0.0349
_reflns_number_gt 8207
_reflns_number_total 9071
_reflns_threshold_expression >2sigma(I)
_cod_data_source_file c3dt53588f1.cif
_cod_data_source_block cis-[Pt(DBP)2Cl2]
_cod_original_sg_symbol_H-M 'P 21/n'
_cod_database_code 7029601

loop_
_symmetry_equiv_pos_as_xyz
'x, y, z'
'-x+1/2, y+1/2, -z+1/2'
'-x, -y, -z'
'x-1/2, -y-1/2, z-1/2'

loop_
_atom_site_label
_atom_site_type_symbol
_atom_site_fract_x
_atom_site_fract_y
_atom_site_fract_z
_atom_site_U_iso_or_equiv
_atom_site_adp_type
_atom_site_occupancy
_atom_site_symmetry_multiplicity
_atom_site_calc_flag
_atom_site_refinement_flags
C1 C 0.65363(17) 0.12464(8) 0.40559(9) 0.0196(3) Uani 1 1 d .
C2 C 0.5977(2) 0.08357(9) 0.45817(11) 0.0275(3) Uani 1 1 d .
H2 H 0.5934 0.0382 0.4486 0.033 Uiso 1 1 calc R
C3 C 0.5481(2) 0.10981(10) 0.52518(11) 0.0340(4) Uani 1 1 d .
H3 H 0.5112 0.0821 0.5621 0.041 Uiso 1 1 calc R
C4 C 0.5520(2) 0.17561(10) 0.53831(11) 0.0352(4) Uani 1 1 d .
H4 H 0.5173 0.1928 0.5842 0.042 Uiso 1 1 calc R
C5 C 0.6057(2) 0.21712(9) 0.48580(11) 0.0314(4) Uani 1 1 d .
H5 H 0.6072 0.2625 0.4951 0.038 Uiso 1 1 calc R
C6 C 0.65778(19) 0.19166(8) 0.41895(10) 0.0229(3) Uani 1 1 d .
C7 C 0.72068(19) 0.22825(8) 0.35830(10) 0.0230(3) Uani 1 1 d .
C8 C 0.7529(2) 0.29401(9) 0.36209(12) 0.0340(4) Uani 1 1 d .
H8 H 0.7273 0.3202 0.4043 0.041 Uiso 1 1 calc R
C9 C 0.8229(2) 0.32110(10) 0.30346(12) 0.0374(4) Uani 1 1 d .
H9 H 0.8451 0.3661 0.3056 0.045 Uiso 1 1 calc R
C10 C 0.8607(2) 0.28331(9) 0.24197(12) 0.0331(4) Uani 1 1 d .
H10 H 0.909 0.3026 0.2025 0.04 Uiso 1 1 calc R
C11 C 0.82870(19) 0.21736(9) 0.23726(10) 0.0269(3) Uani 1 1 d .
H11 H 0.8558 0.1914 0.1953 0.032 Uiso 1 1 calc R
C12 C 0.75650(17) 0.19008(8) 0.29505(9) 0.0203(3) Uani 1 1 d .
C13 C 0.90891(18) 0.07162(8) 0.33864(10) 0.0210(3) Uani 1 1 d .
C14 C 0.9937(2) 0.06811(10) 0.42083(11) 0.0333(4) Uani 1 1 d .
H14 H 0.9498 0.0813 0.4654 0.04 Uiso 1 1 calc R
C15 C 1.1426(2) 0.04528(12) 0.43757(14) 0.0467(6) Uani 1 1 d .
H15 H 1.2008 0.043 0.4938 0.056 Uiso 1 1 calc R
C16 C 1.2069(2) 0.02600(11) 0.37366(15) 0.0438(5) Uani 1 1 d .
H16 H 1.3091 0.0103 0.386 0.053 Uiso 1 1 calc R
C17 C 1.1241(2) 0.02927(10) 0.29166(14) 0.0374(4) Uani 1 1 d .
H17 H 1.1687 0.0158 0.2475 0.045 Uiso 1 1 calc R
C18 C 0.9752(2) 0.05239(9) 0.27406(11) 0.0301(4) Uani 1 1 d .
H18 H 0.9181 0.0551 0.2176 0.036 Uiso 1 1 calc R
C19 C 0.37445(18) 0.18850(8) 0.19059(10) 0.0230(3) Uani 1 1 d .
C20 C 0.2897(2) 0.18783(10) 0.25137(11) 0.0306(4) Uani 1 1 d .
H20 H 0.2592 0.1481 0.2716 0.037 Uiso 1 1 calc R
C21 C 0.2507(2) 0.24667(11) 0.28185(12) 0.0398(5) Uani 1 1 d .
H21 H 0.1907 0.2472 0.3223 0.048 Uiso 1 1 calc R
C22 C 0.2983(3) 0.30450(11) 0.25385(13) 0.0442(5) Uani 1 1 d .
H22 H 0.2711 0.3442 0.2756 0.053 Uiso 1 1 calc R
C23 C 0.3849(2) 0.30524(10) 0.19454(13) 0.0374(4) Uani 1 1 d .
H23 H 0.418 0.3451 0.1761 0.045 Uiso 1 1 calc R
C24 C 0.42290(19) 0.24705(8) 0.16216(10) 0.0256(3) Uani 1 1 d .
C25 C 0.51630(19) 0.23795(8) 0.10008(10) 0.0254(3) Uani 1 1 d .
C26 C 0.5776(2) 0.28623(10) 0.05892(12) 0.0365(4) Uani 1 1 d .
H26 H 0.5582 0.3305 0.0681 0.044 Uiso 1 1 calc R
C27 C 0.6674(3) 0.26923(11) 0.00441(13) 0.0430(5) Uani 1 1 d .
H27 H 0.7084 0.3022 -0.0242 0.052 Uiso 1 1 calc R
C28 C 0.6982(2) 0.20527(11) -0.00894(12) 0.0387(5) Uani 1 1 d .
H28 H 0.7617 0.1946 -0.0457 0.046 Uiso 1 1 calc R
C29 C 0.6369(2) 0.15621(9) 0.03104(11) 0.0288(4) Uani 1 1 d .
H29 H 0.6571 0.1121 0.0216 0.035 Uiso 1 1 calc R
C30 C 0.54553(18) 0.17312(8) 0.08505(9) 0.0213(3) Uani 1 1 d .
C31 C 0.28128(18) 0.09511(8) 0.05513(10) 0.0213(3) Uani 1 1 d .
C32 C 0.12937(19) 0.10570(9) 0.05705(12) 0.0286(4) Uani 1 1 d .
H32 H 0.105 0.1259 0.1042 0.034 Uiso 1 1 calc R
C33 C 0.0131(2) 0.08638(10) -0.01088(14) 0.0372(4) Uani 1 1 d .
H33 H -0.0907 0.0933 -0.0096 0.045 Uiso 1 1 calc R
C34 C 0.0470(2) 0.05750(10) -0.07956(13) 0.0396(5) Uani 1 1 d .
H34 H -0.0331 0.0455 -0.1259 0.047 Uiso 1 1 calc R
C35 C 0.1979(2) 0.04583(9) -0.08136(12) 0.0342(4) Uani 1 1 d .
H35 H 0.2213 0.0253 -0.1285 0.041 Uiso 1 1 calc R
C36 C 0.3143(2) 0.06430(9) -0.01409(11) 0.0273(3) Uani 1 1 d .
H36 H 0.4177 0.0559 -0.0151 0.033 Uiso 1 1 calc R
Cl1 Cl 0.65594(5) -0.040446(19) 0.32163(2) 0.02639(8) Uani 1 1 d .
Cl2 Cl 0.38691(5) -0.037295(19) 0.14978(3) 0.02576(8) Uani 1 1 d .
Pt1 Pt 0.551959(6) 0.041364(3) 0.224965(3) 0.01547(2) Uani 1 1 d .
P1 P 0.71749(4) 0.105679(19) 0.31180(2) 0.01752(7) Uani 1 1 d .
P2 P 0.44056(4) 0.12044(2) 0.13986(2) 0.01776(7) Uani 1 1 d .

loop_
_atom_site_aniso_label
_atom_site_aniso_U_11
_atom_site_aniso_U_22
_atom_site_aniso_U_33
_atom_site_aniso_U_23
_atom_site_aniso_U_13
_atom_site_aniso_U_12
C1 0.0197(7) 0.0211(8) 0.0178(7) -0.0015(6) 0.0040(5) -0.0017(6)
C2 0.0310(9) 0.0253(9) 0.0283(8) 0.0013(7) 0.0112(7) -0.0024(7)
C3 0.0360(10) 0.0413(11) 0.0300(9) 0.0033(8) 0.0183(8) -0.0021(8)
C4 0.0386(10) 0.0442(12) 0.0271(9) -0.0052(8) 0.0160(8) 0.0046(9)
C5 0.0378(10) 0.0268(9) 0.0306(9) -0.0078(7) 0.0101(7) 0.0024(8)
C6 0.0252(8) 0.0220(8) 0.0202(7) -0.0031(6) 0.0027(6) -0.0009(6)
C7 0.0267(8) 0.0180(8) 0.0227(7) -0.0012(6) 0.0028(6) -0.0023(6)
C8 0.0498(11) 0.0196(9) 0.0327(9) -0.0036(7) 0.0102(8) -0.0046(8)
C9 0.0481(12) 0.0231(9) 0.0395(10) 0.0022(8) 0.0074(9) -0.0104(8)
C10 0.0353(10) 0.0299(10) 0.0343(9) 0.0083(7) 0.0086(8) -0.0090(8)
C11 0.0266(8) 0.0294(9) 0.0252(8) 0.0019(7) 0.0071(6) -0.0038(7)
C12 0.0199(7) 0.0188(8) 0.0209(7) 0.0017(6) 0.0019(6) -0.0027(6)
C13 0.0194(7) 0.0182(8) 0.0245(7) -0.0020(6) 0.0036(6) -0.0011(6)
C14 0.0282(9) 0.0428(11) 0.0268(9) 0.0000(8) 0.0021(7) 0.0026(8)
C15 0.0290(10) 0.0676(17) 0.0366(11) 0.0073(10) -0.0062(8) 0.0076(10)
C16 0.0221(9) 0.0500(13) 0.0561(13) 0.0073(10) 0.0031(9) 0.0074(9)
C17 0.0264(9) 0.0396(12) 0.0478(12) -0.0094(9) 0.0120(8) 0.0009(8)
C18 0.0266(9) 0.0349(10) 0.0284(9) -0.0067(7) 0.0060(7) 0.0012(7)
C19 0.0227(8) 0.0228(8) 0.0228(7) -0.0023(6) 0.0038(6) 0.0043(6)
C20 0.0290(9) 0.0358(10) 0.0278(9) -0.0043(7) 0.0085(7) 0.0026(8)
C21 0.0372(11) 0.0497(13) 0.0336(10) -0.0149(9) 0.0106(8) 0.0080(9)
C22 0.0467(12) 0.0373(12) 0.0456(12) -0.0195(9) 0.0047(9) 0.0131(9)
C23 0.0407(11) 0.0256(10) 0.0418(11) -0.0061(8) 0.0019(8) 0.0056(8)
C24 0.0266(8) 0.0212(8) 0.0264(8) -0.0011(6) 0.0011(6) 0.0039(7)
C25 0.0263(8) 0.0213(8) 0.0265(8) 0.0041(6) 0.0020(6) 0.0011(7)
C26 0.0425(11) 0.0241(10) 0.0410(10) 0.0106(8) 0.0060(8) -0.0012(8)
C27 0.0465(12) 0.0412(12) 0.0437(11) 0.0190(9) 0.0157(9) -0.0069(10)
C28 0.0400(11) 0.0442(12) 0.0374(10) 0.0124(9) 0.0200(9) 0.0010(9)
C29 0.0301(9) 0.0302(10) 0.0283(8) 0.0045(7) 0.0110(7) 0.0021(7)
C30 0.0207(7) 0.0222(8) 0.0202(7) 0.0036(6) 0.0033(6) -0.0002(6)
C31 0.0219(7) 0.0184(8) 0.0221(7) 0.0034(6) 0.0024(6) 0.0004(6)
C32 0.0252(8) 0.0249(9) 0.0357(9) 0.0024(7) 0.0070(7) 0.0007(7)
C33 0.0211(8) 0.0327(11) 0.0537(12) 0.0038(9) 0.0010(8) -0.0011(8)
C34 0.0369(11) 0.0354(11) 0.0378(11) 0.0011(8) -0.0083(8) -0.0089(9)
C35 0.0428(11) 0.0295(10) 0.0276(9) -0.0040(7) 0.0028(8) -0.0075(8)
C36 0.0286(9) 0.0259(9) 0.0264(8) 0.0001(7) 0.0044(7) -0.0008(7)
Cl1 0.0370(2) 0.01761(18) 0.02173(17) 0.00270(14) 0.00119(15) -0.00013(16)
Cl2 0.02575(19) 0.01886(19) 0.02922(19) -0.00275(15) -0.00042(15) -0.00384(15)
Pt1 0.01699(3) 0.01419(3) 0.01563(3) -0.00043(2) 0.00464(2) -0.00043(2)
P1 0.01938(18) 0.01627(19) 0.01684(17) -0.00090(13) 0.00409(14) -0.00119(14)
P2 0.01811(17) 0.01711(18) 0.01837(17) 0.00074(14) 0.00494(14) 0.00131(15)

loop_
_atom_type_symbol
_atom_type_description
_atom_type_scat_dispersion_real
_atom_type_scat_dispersion_imag
_atom_type_scat_source
C C 0.0033 0.0016 'International Tables Vol C Tables 4.2.6.8 and 6.1.1.4'
H H 0 0 'International Tables Vol C Tables 4.2.6.8 and 6.1.1.4'
Cl Cl 0.1484 0.1585 'International Tables Vol C Tables 4.2.6.8 and 6.1.1.4'
Pt Pt -1.7033 8.3905 'International Tables Vol C Tables 4.2.6.8 and 6.1.1.4'
P P 0.1023 0.0942 'International Tables Vol C Tables 4.2.6.8 and 6.1.1.4'

loop_
_geom_angle_atom_site_label_1
_geom_angle_atom_site_label_2
_geom_angle_atom_site_label_3
_geom_angle
C2 C1 C6 120.48(15)
C2 C1 P1 129.22(13)
C6 C1 P1 110.19(11)
C1 C2 C3 119.04(17)
C1 C2 H2 120.5
C3 C2 H2 120.5
C4 C3 C2 120.52(17)
C4 C3 H3 119.7
C2 C3 H3 119.7
C3 C4 C5 121.01(16)
C3 C4 H4 119.5
C5 C4 H4 119.5
C4 C5 C6 119.31(17)
C4 C5 H5 120.3
C6 C5 H5 120.3
C5 C6 C1 119.64(16)
C5 C6 C7 126.57(16)
C1 C6 C7 113.79(14)
C8 C7 C12 120.15(16)
C8 C7 C6 125.74(16)
C12 C7 C6 114.01(14)
C9 C8 C7 119.21(17)
C9 C8 H8 120.4
C7 C8 H8 120.4
C10 C9 C8 120.68(18)
C10 C9 H9 119.7
C8 C9 H9 119.7
C9 C10 C11 120.74(17)
C9 C10 H10 119.6
C11 C10 H10 119.6
C12 C11 C10 118.88(17)
C12 C11 H11 120.6
C10 C11 H11 120.6
C11 C12 C7 120.31(15)
C11 C12 P1 129.22(13)
C7 C12 P1 110.01(11)
C14 C13 C18 119.43(16)
C14 C13 P1 121.90(13)
C18 C13 P1 118.54(12)
C15 C14 C13 119.64(18)
C15 C14 H14 120.2
C13 C14 H14 120.2
C16 C15 C14 120.65(19)
C16 C15 H15 119.7
C14 C15 H15 119.7
C15 C16 C17 120.33(19)
C15 C16 H16 119.8
C17 C16 H16 119.8
C16 C17 C18 119.57(19)
C16 C17 H17 120.2
C18 C17 H17 120.2
C17 C18 C13 120.38(17)
C17 C18 H18 119.8
C13 C18 H18 119.8
C20 C19 C24 120.88(16)
C20 C19 P2 128.26(14)
C24 C19 P2 110.84(12)
C21 C20 C19 118.49(19)
C21 C20 H20 120.8
C19 C20 H20 120.8
C22 C21 C20 120.72(18)
C22 C21 H21 119.6
C20 C21 H21 119.6
C21 C22 C23 120.87(18)
C21 C22 H22 119.6
C23 C22 H22 119.6
C22 C23 C24 119.4(2)
C22 C23 H23 120.3
C24 C23 H23 120.3
C23 C24 C19 119.65(17)
C23 C24 C25 127.25(17)
C19 C24 C25 113.07(15)
C26 C25 C30 119.25(16)
C26 C25 C24 126.85(17)
C30 C25 C24 113.88(15)
C27 C26 C25 119.44(19)
C27 C26 H26 120.3
C25 C26 H26 120.3
C28 C27 C26 121.03(18)
C28 C27 H27 119.5
C26 C27 H27 119.5
C27 C28 C29 120.46(18)
C27 C28 H28 119.8
C29 C28 H28 119.8
C30 C29 C28 118.61(18)
C30 C29 H29 120.7
C28 C29 H29 120.7
C29 C30 C25 121.20(15)
C29 C30 P2 128.49(14)
C25 C30 P2 110.22(12)
C32 C31 C36 119.32(15)
C32 C31 P2 122.44(13)
C36 C31 P2 118.24(12)
C31 C32 C33 119.42(17)
C31 C32 H32 120.3
C33 C32 H32 120.3
C34 C33 C32 120.78(18)
C34 C33 H33 119.6
C32 C33 H33 119.6
C33 C34 C35 120.13(18)
C33 C34 H34 119.9
C35 C34 H34 119.9
C36 C35 C34 119.67(18)
C36 C35 H35 120.2
C34 C35 H35 120.2
C35 C36 C31 120.65(17)
C35 C36 H36 119.7
C31 C36 H36 119.7
P2 Pt1 P1 95.594(15)
P2 Pt1 Cl2 92.445(15)
P1 Pt1 Cl2 171.600(14)
P2 Pt1 Cl1 175.433(14)
P1 Pt1 Cl1 84.139(15)
Cl2 Pt1 Cl1 87.654(15)
C1 P1 C12 91.88(7)
C1 P1 C13 110.52(7)
C12 P1 C13 101.73(7)
C1 P1 Pt1 111.96(5)
C12 P1 Pt1 126.69(5)
C13 P1 Pt1 112.00(5)
C19 P2 C30 91.64(8)
C19 P2 C31 106.92(7)
C30 P2 C31 101.57(7)
C19 P2 Pt1 115.44(5)
C30 P2 Pt1 122.81(5)
C31 P2 Pt1 115.12(5)

loop_
_geom_bond_atom_site_label_1
_geom_bond_atom_site_label_2
_geom_bond_distance
C1 C2 1.388(2)
C1 C6 1.401(2)
C1 P1 1.8105(15)
C2 C3 1.393(2)
C2 H2 0.95
C3 C4 1.376(3)
C3 H3 0.95
C4 C5 1.382(3)
C4 H4 0.95
C5 C6 1.395(2)
C5 H5 0.95
C6 C7 1.467(2)
C7 C8 1.388(2)
C7 C12 1.402(2)
C8 C9 1.388(3)
C8 H8 0.95
C9 C10 1.382(3)
C9 H9 0.95
C10 C11 1.391(3)
C10 H10 0.95
C11 C12 1.390(2)
C11 H11 0.95
C12 P1 1.8130(16)
C13 C14 1.387(2)
C13 C18 1.392(2)
C13 P1 1.8158(16)
C14 C15 1.386(3)
C14 H14 0.95
C15 C16 1.373(3)
C15 H15 0.95
C16 C17 1.379(3)
C16 H16 0.95
C17 C18 1.387(3)
C17 H17 0.95
C18 H18 0.95
C19 C20 1.393(2)
C19 C24 1.403(2)
C19 P2 1.8060(16)
C20 C21 1.391(3)
C20 H20 0.95
C21 C22 1.384(3)
C21 H21 0.95
C22 C23 1.385(3)
C22 H22 0.95
C23 C24 1.390(2)
C23 H23 0.95
C24 C25 1.479(2)
C25 C26 1.391(2)
C25 C30 1.398(2)
C26 C27 1.386(3)
C26 H26 0.95
C27 C28 1.379(3)
C27 H27 0.95
C28 C29 1.391(3)
C28 H28 0.95
C29 C30 1.389(2)
C29 H29 0.95
C30 P2 1.8139(16)
C31 C32 1.392(2)
C31 C36 1.395(2)
C31 P2 1.8233(16)
C32 C33 1.396(3)
C32 H32 0.95
C33 C34 1.373(3)
C33 H33 0.95
C34 C35 1.386(3)
C34 H34 0.95
C35 C36 1.385(2)
C35 H35 0.95
C36 H36 0.95
Cl1 Pt1 2.3570(4)
Cl2 Pt1 2.3469(4)
Pt1 P2 2.2293(4)
Pt1 P1 2.2400(4)
